data_7247214
loop_
_publ_author_name
'Pathak, Debabrat'
'Kalita, Bikash Kumar'
'Sarmah, Ashish'
'Sharma, Himanshu'
'Bora, Bidisha'
'Goswami, Tridib K.'
'Sarma, Bipul'

_publ_section_title
;
 Metal-free reusable hollow-spherical triazine microporous organic polymer
 supported quinolines synthesis via hydrogen evolution
;
_journal_issue 19
_journal_name_full 'Green Chemistry'
_journal_page_first 7642
_journal_page_last 7652
_journal_paper_doi 10.1039/D3GC02172F
_journal_volume 25
_journal_year 2023
_chemical_formula_sum 'C17 H15 N O2'
_chemical_formula_weight 265.30
_space_group_crystal_system monoclinic
_space_group_IT_number 14
_space_group_name_Hall '-P 2ybc'
_space_group_name_H-M_alt 'P 1 21/c 1'
_atom_sites_solution_hydrogens geom
_audit_creation_method SHELXL-2014/7
_audit_update_record
;
2022-11-16 deposited with the CCDC.	2023-08-11 downloaded from the CCDC.
;
_cell_angle_alpha 90
_cell_angle_beta 112.405(19)
_cell_angle_gamma 90
_cell_formula_units_Z 8
_cell_length_a 10.699(9)
_cell_length_b 24.611(19)
_cell_length_c 11.444(9)
_cell_measurement_reflns_used 6196
_cell_measurement_temperature 100(2)
_cell_measurement_theta_max 20.43
_cell_measurement_theta_min 2.22
_cell_volume 2786(4)
_computing_cell_refinement 'Bruker SAINT'
_computing_data_collection 'Bruker APEX2'
_computing_data_reduction 'Bruker SAINT'
_computing_molecular_graphics 'Bruker SHELXTL'
_computing_publication_material 'Bruker SHELXTL'
_computing_structure_refinement 'SHELXL-2014/7 (Sheldrick, 2014)'
_computing_structure_solution 'SHELXS-97 (Sheldrick 2008)'
_diffrn_ambient_temperature 100(2)
_diffrn_measured_fraction_theta_full 1.000
_diffrn_measured_fraction_theta_max 1.000
_diffrn_measurement_device_type 'Bruker APEX-II CCD'
_diffrn_measurement_method '\f and \w scans'
_diffrn_radiation_type MoK\a
_diffrn_radiation_wavelength 0.71073
_diffrn_reflns_av_R_equivalents 0.1118
_diffrn_reflns_av_unetI/netI 0.0526
_diffrn_reflns_Laue_measured_fraction_full 1.000
_diffrn_reflns_Laue_measured_fraction_max 1.000
_diffrn_reflns_limit_h_max 13
_diffrn_reflns_limit_h_min -13
_diffrn_reflns_limit_k_max 30
_diffrn_reflns_limit_k_min -30
_diffrn_reflns_limit_l_max 14
_diffrn_reflns_limit_l_min -14
_diffrn_reflns_number 69323
_diffrn_reflns_point_group_measured_fraction_full 1.000
_diffrn_reflns_point_group_measured_fraction_max 1.000
_diffrn_reflns_theta_full 25.000
_diffrn_reflns_theta_max 25.999
_diffrn_reflns_theta_min 1.655
_exptl_absorpt_coefficient_mu 0.083
_exptl_absorpt_correction_T_max 0.988
_exptl_absorpt_correction_T_min 0.978
_exptl_absorpt_correction_type multi-scan
_exptl_absorpt_process_details SADABS
_exptl_crystal_colour colourless
_exptl_crystal_density_diffrn 1.265
_exptl_crystal_description block
_exptl_crystal_F_000 1120
_exptl_crystal_size_max 0.270
_exptl_crystal_size_mid 0.210
_exptl_crystal_size_min 0.120
_refine_diff_density_max 0.287
_refine_diff_density_min -0.426
_refine_diff_density_rms 0.114
_refine_ls_extinction_method none
_refine_ls_goodness_of_fit_ref 1.050
_refine_ls_hydrogen_treatment constr
_refine_ls_matrix_type full
_refine_ls_number_parameters 365
_refine_ls_number_reflns 5470
_refine_ls_number_restraints 0
_refine_ls_restrained_S_all 1.050
_refine_ls_R_factor_all 0.1156
_refine_ls_R_factor_gt 0.0693
_refine_ls_shift/su_max 0.000
_refine_ls_shift/su_mean 0.000
_refine_ls_structure_factor_coef Fsqd
_refine_ls_weighting_details 'w=1/[\s^2^(Fo^2^)+(0.1098P)^2^+0.1705P] where P=(Fo^2^+2Fc^2^)/3'
_refine_ls_weighting_scheme calc
_refine_ls_wR_factor_gt 0.1619
_refine_ls_wR_factor_ref 0.1997
_reflns_Friedel_coverage 0.000
_reflns_number_gt 3217
_reflns_number_total 5470
_reflns_threshold_expression 'I > 2\s(I)'
_cod_data_source_file d3gc02172f2.cif
_cod_data_source_block BS_AS12
_cod_depositor_comments 'Adding full bibliography for 7247212--7247214.cif.'
_cod_original_sg_symbol_H-M 'P 21/c'
_cod_database_code 7247214
_shelx_shelxl_version_number 2014/7
_shelx_space_group_comment
;
The symmetry employed for this shelxl refinement is uniquely defined
by the following loop, which should always be used as a source of
symmetry information in preference to the above space-group names.
They are only intended as comments.
;
_shelx_estimated_absorpt_t_min 0.978
_shelx_estimated_absorpt_t_max 0.990
_exptl_absorpt_special_details SADABS

loop_
_space_group_symop_operation_xyz
'x, y, z'
'-x, y+1/2, -z+1/2'
'-x, -y, -z'
'x, -y-1/2, z-1/2'

loop_
_atom_site_label
_atom_site_type_symbol
_atom_site_fract_x
_atom_site_fract_y
_atom_site_fract_z
_atom_site_U_iso_or_equiv
_atom_site_adp_type
_atom_site_occupancy
_atom_site_site_symmetry_order
_atom_site_calc_flag
_atom_site_refinement_flags_posn
_atom_site_refinement_flags_adp
_atom_site_refinement_flags_occupancy
_atom_site_disorder_assembly
_atom_site_disorder_group
O1 O 0.8862(2) 0.09802(7) 0.83836(16) 0.0889(7) Uani 1 1 d . . . . .
O3 O 0.96334(19) 0.00015(7) 0.85000(16) 0.0711(5) Uani 1 1 d . . . . .
O4 O 0.31871(19) 0.08830(8) 0.83094(16) 0.0778(6) Uani 1 1 d . . . . .
O5 O 0.52542(18) 0.02745(7) 0.87006(16) 0.0711(5) Uani 1 1 d . . . . .
N1 N 0.16627(19) 0.15641(8) 0.38000(17) 0.0527(5) Uani 1 1 d . . . . .
N2 N 0.71256(17) 0.15472(7) 0.37728(16) 0.0492(5) Uani 1 1 d . . . . .
C1 C 0.6203(2) 0.23676(10) 0.2686(2) 0.0625(6) Uani 1 1 d . . . . .
H1 H 0.6481 0.2548 0.3457 0.075 Uiso 1 1 calc R U . . .
C2 C 0.6377(3) 0.09959(11) 0.1491(2) 0.0702(7) Uani 1 1 d . . . . .
H2 H 0.6139 0.0806 0.0734 0.084 Uiso 1 1 calc R U . . .
C3 C 0.6083(2) 0.15497(10) 0.1478(2) 0.0565(6) Uani 1 1 d . . . . .
C4 C 0.5392(3) 0.18495(12) 0.0361(2) 0.0725(7) Uani 1 1 d . . . . .
H4 H 0.5127 0.1679 -0.0422 0.087 Uiso 1 1 calc R U . . .
C5 C 0.5115(3) 0.23832(13) 0.0428(3) 0.0777(8) Uani 1 1 d . . . . .
H5 H 0.4652 0.2577 -0.0309 0.093 Uiso 1 1 calc R U . . .
C6 C 0.5519(3) 0.26433(12) 0.1594(3) 0.0732(8) Uani 1 1 d . . . . .
H6 H 0.5321 0.3009 0.1629 0.088 Uiso 1 1 calc R U . . .
C7 C 0.8004(2) 0.07418(9) 0.4981(2) 0.0484(5) Uani 1 1 d . . . . .
C8 C 0.7375(2) 0.10242(9) 0.3751(2) 0.0485(5) Uani 1 1 d . . . . .
C9 C 0.7002(3) 0.07367(10) 0.2596(2) 0.0667(7) Uani 1 1 d . . . . .
H9 H 0.7191 0.0368 0.2601 0.080 Uiso 1 1 calc R U . . .
C10 C 0.8422(2) 0.02091(9) 0.5071(2) 0.0587(6) Uani 1 1 d . . . . .
H10 H 0.8333 0.0021 0.4339 0.070 Uiso 1 1 calc R U . . .
C11 C 0.9916(3) -0.05590(10) 0.8628(3) 0.0839(9) Uani 1 1 d . . . . .
H11A H 1.0270 -0.0655 0.9507 0.126 Uiso 1 1 calc R U . . .
H11B H 1.0571 -0.0645 0.8269 0.126 Uiso 1 1 calc R U . . .
H11C H 0.9100 -0.0760 0.8193 0.126 Uiso 1 1 calc R U . . .
C12 C 0.8161(2) 0.10122(9) 0.6098(2) 0.0553(6) Uani 1 1 d . . . . .
H12 H 0.7899 0.1374 0.6064 0.066 Uiso 1 1 calc R U . . .
C13 C 0.8694(3) 0.07554(9) 0.7247(2) 0.0573(6) Uani 1 1 d . . . . .
C14 C 0.9120(2) 0.02155(9) 0.7316(2) 0.0541(6) Uani 1 1 d . . . . .
C15 C 0.8972(2) -0.00529(10) 0.6225(2) 0.0596(6) Uani 1 1 d . . . . .
H15 H 0.9243 -0.0414 0.6258 0.072 Uiso 1 1 calc R U . . .
C16 C 0.1070(2) 0.18737(9) 0.2744(2) 0.0520(6) Uani 1 1 d . . . . .
C17 C 0.8270(5) 0.14861(13) 0.8397(3) 0.1259(16) Uani 1 1 d . . . . .
H17A H 0.8325 0.1564 0.9237 0.189 Uiso 1 1 calc R U . . .
H17B H 0.7338 0.1479 0.7829 0.189 Uiso 1 1 calc R U . . .
H17C H 0.8739 0.1762 0.8132 0.189 Uiso 1 1 calc R U . . .
C18 C 0.1724(2) 0.20106(10) 0.1924(2) 0.0561(6) Uani 1 1 d . . . . .
C19 C 0.2891(2) 0.13702(9) 0.4050(2) 0.0491(5) Uani 1 1 d . . . . .
C20 C -0.0251(3) 0.20660(11) 0.2464(2) 0.0682(7) Uani 1 1 d . . . . .
H20 H -0.0717 0.1964 0.2969 0.082 Uiso 1 1 calc R U . . .
C21 C -0.0851(3) 0.24001(12) 0.1460(2) 0.0749(8) Uani 1 1 d . . . . .
H21 H -0.1728 0.2521 0.1280 0.090 Uiso 1 1 calc R U . . .
C22 C -0.0170(3) 0.25645(12) 0.0696(3) 0.0788(8) Uani 1 1 d . . . . .
H22 H -0.0577 0.2807 0.0037 0.095 Uiso 1 1 calc R U . . .
C23 C 0.1085(3) 0.23713(11) 0.0913(2) 0.0745(8) Uani 1 1 d . . . . .
H23 H 0.1528 0.2477 0.0392 0.089 Uiso 1 1 calc R U . . .
C24 C 0.3533(2) 0.10669(9) 0.5245(2) 0.0510(6) Uani 1 1 d . . . . .
C25 C 0.3004(3) 0.17786(11) 0.2196(2) 0.0681(7) Uani 1 1 d . . . . .
H25 H 0.3461 0.1843 0.1663 0.082 Uiso 1 1 calc R U . . .
C26 C 0.3576(2) 0.14617(11) 0.3232(2) 0.0625(7) Uani 1 1 d . . . . .
H26 H 0.4419 0.1305 0.3403 0.075 Uiso 1 1 calc R U . . .
C27 C 0.3029(2) 0.11199(9) 0.6203(2) 0.0536(6) Uani 1 1 d . . . . .
H27 H 0.2280 0.1340 0.6068 0.064 Uiso 1 1 calc R U . . .
C28 C 0.2062(3) 0.12218(16) 0.8153(3) 0.1018(11) Uani 1 1 d . . . . .
H28A H 0.1869 0.1211 0.8906 0.153 Uiso 1 1 calc R U . . .
H28B H 0.1289 0.1095 0.7449 0.153 Uiso 1 1 calc R U . . .
H28C H 0.2266 0.1588 0.7997 0.153 Uiso 1 1 calc R U . . .
C29 C 0.4646(2) 0.07362(10) 0.5478(2) 0.0596(6) Uani 1 1 d . . . . .
H29 H 0.5006 0.0697 0.4861 0.072 Uiso 1 1 calc R U . . .
C30 C 0.5236(3) 0.04620(10) 0.6615(2) 0.0636(7) Uani 1 1 d . . . . .
H30 H 0.5972 0.0236 0.6742 0.076 Uiso 1 1 calc R U . . .
C31 C 0.4747(2) 0.05200(10) 0.7554(2) 0.0579(6) Uani 1 1 d . . . . .
C32 C 0.3617(2) 0.08542(10) 0.7335(2) 0.0564(6) Uani 1 1 d . . . . .
C34 C 0.6406(3) -0.00677(13) 0.8969(3) 0.0885(9) Uani 1 1 d . . . . .
H34A H 0.6667 -0.0213 0.9807 0.133 Uiso 1 1 calc R U . . .
H34B H 0.7140 0.0140 0.8911 0.133 Uiso 1 1 calc R U . . .
H34C H 0.6187 -0.0360 0.8369 0.133 Uiso 1 1 calc R U . . .
C35 C 0.6488(2) 0.18131(9) 0.2651(2) 0.0498(6) Uani 1 1 d . . . . .

loop_
_atom_site_aniso_label
_atom_site_aniso_U_11
_atom_site_aniso_U_22
_atom_site_aniso_U_33
_atom_site_aniso_U_23
_atom_site_aniso_U_13
_atom_site_aniso_U_12
O1 0.1527(19) 0.0527(11) 0.0520(11) -0.0006(8) 0.0285(11) 0.0236(12)
O3 0.1004(13) 0.0479(10) 0.0549(10) 0.0058(8) 0.0183(9) 0.0090(9)
O4 0.0832(13) 0.0967(15) 0.0620(11) 0.0130(10) 0.0370(10) 0.0154(11)
O5 0.0786(12) 0.0689(12) 0.0570(11) 0.0070(9) 0.0160(9) 0.0100(9)
N1 0.0570(11) 0.0548(11) 0.0498(11) -0.0020(9) 0.0243(9) -0.0008(9)
N2 0.0487(10) 0.0479(11) 0.0499(11) 0.0027(9) 0.0176(8) -0.0047(8)
C1 0.0669(15) 0.0562(15) 0.0663(16) 0.0096(12) 0.0276(13) 0.0017(12)
C2 0.0899(19) 0.0668(17) 0.0481(14) -0.0070(12) 0.0199(13) -0.0069(14)
C3 0.0580(14) 0.0644(16) 0.0461(13) 0.0054(11) 0.0187(11) -0.0064(12)
C4 0.0723(17) 0.086(2) 0.0546(15) 0.0106(14) 0.0187(13) -0.0044(15)
C5 0.0741(18) 0.086(2) 0.0697(19) 0.0295(16) 0.0233(15) 0.0046(15)
C6 0.0785(18) 0.0642(17) 0.080(2) 0.0205(15) 0.0331(15) 0.0080(14)
C7 0.0485(12) 0.0435(12) 0.0500(13) -0.0032(10) 0.0153(10) -0.0066(9)
C8 0.0479(12) 0.0465(13) 0.0493(13) -0.0017(10) 0.0165(10) -0.0077(10)
C9 0.0868(18) 0.0506(14) 0.0559(15) -0.0030(12) 0.0195(13) -0.0037(13)
C10 0.0701(15) 0.0511(14) 0.0513(14) -0.0042(11) 0.0192(12) 0.0040(11)
C11 0.120(2) 0.0528(16) 0.0637(17) 0.0106(13) 0.0177(16) 0.0212(16)
C12 0.0657(14) 0.0401(12) 0.0550(14) 0.0001(10) 0.0171(11) 0.0000(11)
C13 0.0750(16) 0.0430(13) 0.0487(14) -0.0036(10) 0.0179(12) -0.0005(11)
C14 0.0602(14) 0.0438(13) 0.0514(14) 0.0035(11) 0.0136(11) 0.0001(10)
C15 0.0696(15) 0.0442(13) 0.0619(16) -0.0005(12) 0.0215(12) 0.0052(11)
C16 0.0611(14) 0.0485(13) 0.0476(13) -0.0062(10) 0.0220(11) -0.0005(11)
C17 0.237(5) 0.0582(19) 0.076(2) -0.0051(16) 0.053(3) 0.042(2)
C18 0.0620(15) 0.0554(14) 0.0502(14) -0.0011(11) 0.0206(11) -0.0076(11)
C19 0.0498(13) 0.0478(13) 0.0508(13) -0.0064(10) 0.0205(10) -0.0082(10)
C20 0.0687(16) 0.0814(19) 0.0582(16) 0.0005(14) 0.0282(13) 0.0143(14)
C21 0.0790(18) 0.0822(19) 0.0590(16) -0.0052(14) 0.0211(14) 0.0225(15)
C22 0.093(2) 0.0740(18) 0.0619(17) 0.0093(14) 0.0215(16) 0.0175(16)
C23 0.088(2) 0.0750(18) 0.0627(17) 0.0104(14) 0.0306(15) -0.0012(16)
C24 0.0487(12) 0.0487(13) 0.0535(13) -0.0055(10) 0.0173(11) -0.0066(10)
C25 0.0622(15) 0.0858(19) 0.0647(17) 0.0088(14) 0.0338(13) -0.0077(14)
C26 0.0508(13) 0.0743(17) 0.0675(16) 0.0051(13) 0.0282(12) -0.0020(12)
C27 0.0513(13) 0.0517(13) 0.0582(14) -0.0021(11) 0.0214(11) -0.0025(10)
C28 0.089(2) 0.148(3) 0.086(2) 0.020(2) 0.0523(18) 0.031(2)
C29 0.0597(15) 0.0631(15) 0.0592(15) -0.0042(12) 0.0262(12) 0.0023(12)
C30 0.0627(15) 0.0614(15) 0.0625(16) -0.0013(12) 0.0190(13) 0.0097(12)
C31 0.0613(15) 0.0538(14) 0.0512(14) -0.0016(11) 0.0132(12) -0.0028(11)
C32 0.0609(14) 0.0578(15) 0.0517(14) -0.0023(11) 0.0229(12) -0.0044(11)
C34 0.087(2) 0.086(2) 0.080(2) 0.0186(16) 0.0184(16) 0.0254(17)
C35 0.0459(12) 0.0526(14) 0.0528(14) 0.0057(11) 0.0208(10) -0.0052(10)

loop_
_atom_type_symbol
_atom_type_description
_atom_type_scat_dispersion_real
_atom_type_scat_dispersion_imag
_atom_type_scat_source
C C 0.0033 0.0016 'International Tables Vol C Tables 4.2.6.8 and 6.1.1.4'
H H 0.0000 0.0000 'International Tables Vol C Tables 4.2.6.8 and 6.1.1.4'
N N 0.0061 0.0033 'International Tables Vol C Tables 4.2.6.8 and 6.1.1.4'
O O 0.0106 0.0060 'International Tables Vol C Tables 4.2.6.8 and 6.1.1.4'

loop_
_geom_angle_atom_site_label_1
_geom_angle_atom_site_label_2
_geom_angle_atom_site_label_3
_geom_angle
_geom_angle_site_symmetry_1
_geom_angle_site_symmetry_3
_geom_angle_publ_flag
C13 O1 C17 118.4(2) . . ?
C14 O3 C11 118.19(19) . . ?
C32 O4 C28 117.6(2) . . ?
C31 O5 C34 117.7(2) . . ?
C19 N1 C16 118.81(19) . . ?
C8 N2 C35 118.78(19) . . ?
C6 C1 C35 120.3(3) . . ?
C6 C1 H1 119.8 . . ?
C35 C1 H1 119.8 . . ?
C9 C2 C3 120.1(2) . . ?
C9 C2 H2 119.9 . . ?
C3 C2 H2 119.9 . . ?
C2 C3 C35 117.1(2) . . ?
C2 C3 C4 123.7(2) . . ?
C35 C3 C4 119.2(2) . . ?
C5 C4 C3 120.3(3) . . ?
C5 C4 H4 119.9 . . ?
C3 C4 H4 119.9 . . ?
C4 C5 C6 120.4(3) . . ?
C4 C5 H5 119.8 . . ?
C6 C5 H5 119.8 . . ?
C1 C6 C5 120.8(3) . . ?
C1 C6 H6 119.6 . . ?
C5 C6 H6 119.6 . . ?
C10 C7 C12 117.6(2) . . ?
C10 C7 C8 122.4(2) . . ?
C12 C7 C8 120.0(2) . . ?
N2 C8 C9 121.3(2) . . ?
N2 C8 C7 117.52(19) . . ?
C9 C8 C7 121.1(2) . . ?
C2 C9 C8 120.2(2) . . ?
C2 C9 H9 119.9 . . ?
C8 C9 H9 119.9 . . ?
C7 C10 C15 121.6(2) . . ?
C7 C10 H10 119.2 . . ?
C15 C10 H10 119.2 . . ?
O3 C11 H11A 109.5 . . ?
O3 C11 H11B 109.5 . . ?
H11A C11 H11B 109.5 . . ?
O3 C11 H11C 109.5 . . ?
H11A C11 H11C 109.5 . . ?
H11B C11 H11C 109.5 . . ?
C13 C12 C7 121.3(2) . . ?
C13 C12 H12 119.3 . . ?
C7 C12 H12 119.3 . . ?
O1 C13 C12 125.7(2) . . ?
O1 C13 C14 114.3(2) . . ?
C12 C13 C14 120.0(2) . . ?
O3 C14 C15 125.8(2) . . ?
O3 C14 C13 115.1(2) . . ?
C15 C14 C13 119.1(2) . . ?
C14 C15 C10 120.4(2) . . ?
C14 C15 H15 119.8 . . ?
C10 C15 H15 119.8 . . ?
N1 C16 C20 118.6(2) . . ?
N1 C16 C18 122.9(2) . . ?
C20 C16 C18 118.6(2) . . ?
O1 C17 H17A 109.5 . . ?
O1 C17 H17B 109.5 . . ?
H17A C17 H17B 109.5 . . ?
O1 C17 H17C 109.5 . . ?
H17A C17 H17C 109.5 . . ?
H17B C17 H17C 109.5 . . ?
C25 C18 C16 116.4(2) . . ?
C25 C18 C23 124.4(2) . . ?
C16 C18 C23 119.2(2) . . ?
N1 C19 C26 121.6(2) . . ?
N1 C19 C24 117.1(2) . . ?
C26 C19 C24 121.3(2) . . ?
C21 C20 C16 120.4(3) . . ?
C21 C20 H20 119.8 . . ?
C16 C20 H20 119.8 . . ?
C20 C21 C22 121.0(3) . . ?
C20 C21 H21 119.5 . . ?
C22 C21 H21 119.5 . . ?
C23 C22 C21 120.1(3) . . ?
C23 C22 H22 120.0 . . ?
C21 C22 H22 120.0 . . ?
C22 C23 C18 120.5(3) . . ?
C22 C23 H23 119.7 . . ?
C18 C23 H23 119.7 . . ?
C29 C24 C27 117.7(2) . . ?
C29 C24 C19 122.6(2) . . ?
C27 C24 C19 119.7(2) . . ?
C26 C25 C18 120.4(2) . . ?
C26 C25 H25 119.8 . . ?
C18 C25 H25 119.8 . . ?
C25 C26 C19 119.8(2) . . ?
C25 C26 H26 120.1 . . ?
C19 C26 H26 120.1 . . ?
C32 C27 C24 121.4(2) . . ?
C32 C27 H27 119.3 . . ?
C24 C27 H27 119.3 . . ?
O4 C28 H28A 109.5 . . ?
O4 C28 H28B 109.5 . . ?
H28A C28 H28B 109.5 . . ?
O4 C28 H28C 109.5 . . ?
H28A C28 H28C 109.5 . . ?
H28B C28 H28C 109.5 . . ?
C24 C29 C30 121.2(2) . . ?
C24 C29 H29 119.4 . . ?
C30 C29 H29 119.4 . . ?
C31 C30 C29 120.8(2) . . ?
C31 C30 H30 119.6 . . ?
C29 C30 H30 119.6 . . ?
O5 C31 C30 125.5(2) . . ?
O5 C31 C32 115.7(2) . . ?
C30 C31 C32 118.8(2) . . ?
O4 C32 C27 124.9(2) . . ?
O4 C32 C31 115.0(2) . . ?
C27 C32 C31 120.1(2) . . ?
O5 C34 H34A 109.5 . . ?
O5 C34 H34B 109.5 . . ?
H34A C34 H34B 109.5 . . ?
O5 C34 H34C 109.5 . . ?
H34A C34 H34C 109.5 . . ?
H34B C34 H34C 109.5 . . ?
N2 C35 C1 118.4(2) . . ?
N2 C35 C3 122.6(2) . . ?
C1 C35 C3 119.1(2) . . ?

loop_
_geom_bond_atom_site_label_1
_geom_bond_atom_site_label_2
_geom_bond_distance
_geom_bond_site_symmetry_2
_geom_bond_publ_flag
O1 C13 1.360(3) . ?
O1 C17 1.400(4) . ?
O3 C14 1.359(3) . ?
O3 C11 1.408(3) . ?
O4 C32 1.360(3) . ?
O4 C28 1.419(3) . ?
O5 C31 1.356(3) . ?
O5 C34 1.427(3) . ?
N1 C19 1.323(3) . ?
N1 C16 1.363(3) . ?
N2 C8 1.317(3) . ?
N2 C35 1.369(3) . ?
C1 C6 1.363(3) . ?
C1 C35 1.402(4) . ?
C1 H1 0.9300 . ?
C2 C9 1.345(3) . ?
C2 C3 1.397(4) . ?
C2 H2 0.9300 . ?
C3 C35 1.402(3) . ?
C3 C4 1.416(3) . ?
C4 C5 1.355(4) . ?
C4 H4 0.9300 . ?
C5 C6 1.392(4) . ?
C5 H5 0.9300 . ?
C6 H6 0.9300 . ?
C7 C10 1.376(3) . ?
C7 C12 1.394(3) . ?
C7 C8 1.482(3) . ?
C8 C9 1.416(3) . ?
C9 H9 0.9300 . ?
C10 C15 1.383(3) . ?
C10 H10 0.9300 . ?
C11 H11A 0.9600 . ?
C11 H11B 0.9600 . ?
C11 H11C 0.9600 . ?
C12 C13 1.372(3) . ?
C12 H12 0.9300 . ?
C13 C14 1.397(3) . ?
C14 C15 1.368(3) . ?
C15 H15 0.9300 . ?
C16 C20 1.406(4) . ?
C16 C18 1.409(3) . ?
C17 H17A 0.9600 . ?
C17 H17B 0.9600 . ?
C17 H17C 0.9600 . ?
C18 C25 1.405(4) . ?
C18 C23 1.411(4) . ?
C19 C26 1.410(3) . ?
C19 C24 1.478(3) . ?
C20 C21 1.359(4) . ?
C20 H20 0.9300 . ?
C21 C22 1.395(4) . ?
C21 H21 0.9300 . ?
C22 C23 1.355(4) . ?
C22 H22 0.9300 . ?
C23 H23 0.9300 . ?
C24 C29 1.382(3) . ?
C24 C27 1.399(3) . ?
C25 C26 1.354(3) . ?
C25 H25 0.9300 . ?
C26 H26 0.9300 . ?
C27 C32 1.372(3) . ?
C27 H27 0.9300 . ?
C28 H28A 0.9600 . ?
C28 H28B 0.9600 . ?
C28 H28C 0.9600 . ?
C29 C30 1.385(3) . ?
C29 H29 0.9300 . ?
C30 C31 1.370(4) . ?
C30 H30 0.9300 . ?
C31 C32 1.403(3) . ?
C34 H34A 0.9600 . ?
C34 H34B 0.9600 . ?
C34 H34C 0.9600 . ?

loop_
_geom_torsion_atom_site_label_1
_geom_torsion_atom_site_label_2
_geom_torsion_atom_site_label_3
_geom_torsion_atom_site_label_4
_geom_torsion
_geom_torsion_site_symmetry_1
_geom_torsion_site_symmetry_2
_geom_torsion_site_symmetry_3
_geom_torsion_site_symmetry_4
_geom_torsion_publ_flag
C9 C2 C3 C35 0.9(4) . . . . ?
C9 C2 C3 C4 -178.0(3) . . . . ?
C2 C3 C4 C5 178.3(3) . . . . ?
C35 C3 C4 C5 -0.6(4) . . . . ?
C3 C4 C5 C6 0.7(4) . . . . ?
C35 C1 C6 C5 -1.2(4) . . . . ?
C4 C5 C6 C1 0.2(4) . . . . ?
C35 N2 C8 C9 0.3(3) . . . . ?
C35 N2 C8 C7 -177.01(18) . . . . ?
C10 C7 C8 N2 -173.8(2) . . . . ?
C12 C7 C8 N2 7.8(3) . . . . ?
C10 C7 C8 C9 8.8(3) . . . . ?
C12 C7 C8 C9 -169.6(2) . . . . ?
C3 C2 C9 C8 -0.4(4) . . . . ?
N2 C8 C9 C2 -0.3(4) . . . . ?
C7 C8 C9 C2 177.0(2) . . . . ?
C12 C7 C10 C15 0.4(3) . . . . ?
C8 C7 C10 C15 -178.1(2) . . . . ?
C10 C7 C12 C13 -0.9(3) . . . . ?
C8 C7 C12 C13 177.5(2) . . . . ?
C17 O1 C13 C12 10.3(5) . . . . ?
C17 O1 C13 C14 -169.8(3) . . . . ?
C7 C12 C13 O1 -178.7(2) . . . . ?
C7 C12 C13 C14 1.4(4) . . . . ?
C11 O3 C14 C15 -7.0(4) . . . . ?
C11 O3 C14 C13 171.7(2) . . . . ?
O1 C13 C14 O3 -0.1(3) . . . . ?
C12 C13 C14 O3 179.9(2) . . . . ?
O1 C13 C14 C15 178.8(2) . . . . ?
C12 C13 C14 C15 -1.3(4) . . . . ?
O3 C14 C15 C10 179.4(2) . . . . ?
C13 C14 C15 C10 0.7(4) . . . . ?
C7 C10 C15 C14 -0.3(4) . . . . ?
C19 N1 C16 C20 178.2(2) . . . . ?
C19 N1 C16 C18 -2.0(3) . . . . ?
N1 C16 C18 C25 4.4(3) . . . . ?
C20 C16 C18 C25 -175.8(2) . . . . ?
N1 C16 C18 C23 -174.5(2) . . . . ?
C20 C16 C18 C23 5.3(3) . . . . ?
C16 N1 C19 C26 -2.1(3) . . . . ?
C16 N1 C19 C24 176.13(18) . . . . ?
N1 C16 C20 C21 176.4(2) . . . . ?
C18 C16 C20 C21 -3.4(4) . . . . ?
C16 C20 C21 C22 -0.7(4) . . . . ?
C20 C21 C22 C23 3.1(4) . . . . ?
C21 C22 C23 C18 -1.1(4) . . . . ?
C25 C18 C23 C22 178.1(3) . . . . ?
C16 C18 C23 C22 -3.0(4) . . . . ?
N1 C19 C24 C29 164.0(2) . . . . ?
C26 C19 C24 C29 -17.8(3) . . . . ?
N1 C19 C24 C27 -17.5(3) . . . . ?
C26 C19 C24 C27 160.7(2) . . . . ?
C16 C18 C25 C26 -2.9(4) . . . . ?
C23 C18 C25 C26 176.0(2) . . . . ?
C18 C25 C26 C19 -0.9(4) . . . . ?
N1 C19 C26 C25 3.5(4) . . . . ?
C24 C19 C26 C25 -174.6(2) . . . . ?
C29 C24 C27 C32 0.1(3) . . . . ?
C19 C24 C27 C32 -178.5(2) . . . . ?
C27 C24 C29 C30 0.7(3) . . . . ?
C19 C24 C29 C30 179.2(2) . . . . ?
C24 C29 C30 C31 -1.4(4) . . . . ?
C34 O5 C31 C30 1.0(4) . . . . ?
C34 O5 C31 C32 -179.8(2) . . . . ?
C29 C30 C31 O5 -179.4(2) . . . . ?
C29 C30 C31 C32 1.3(4) . . . . ?
C28 O4 C32 C27 -1.3(4) . . . . ?
C28 O4 C32 C31 179.0(2) . . . . ?
C24 C27 C32 O4 -179.8(2) . . . . ?
C24 C27 C32 C31 -0.1(3) . . . . ?
O5 C31 C32 O4 -0.2(3) . . . . ?
C30 C31 C32 O4 179.1(2) . . . . ?
O5 C31 C32 C27 -179.9(2) . . . . ?
C30 C31 C32 C27 -0.6(3) . . . . ?
C8 N2 C35 C1 178.8(2) . . . . ?
C8 N2 C35 C3 0.3(3) . . . . ?
C6 C1 C35 N2 -177.3(2) . . . . ?
C6 C1 C35 C3 1.2(3) . . . . ?
C2 C3 C35 N2 -0.9(3) . . . . ?
C4 C3 C35 N2 178.1(2) . . . . ?
C2 C3 C35 C1 -179.4(2) . . . . ?
C4 C3 C35 C1 -0.4(3) . . . . ?
